data_4304424
loop_
_publ_author_name
'Debdas Mandal'
'Pabitra Baran Chatterjee'
'Rakesh Ganguly'
'Edward R. T. Tiekink'
'Rodolphe Cl\'erac'
'Muktimoy Chaudhury'

_publ_section_title
;
Tetra- and Dinuclear Nickel(II)-Vanadium(IV/V) Heterometal Complexes of a
Phenol-Based N2O2 Ligand: Synthesis, Structures, and Magnetic and Redox
Properties
;
_journal_name_full 'Inorganic Chemistry'
_journal_page_first 584
_journal_page_last 591
_journal_paper_doi 10.1021/ic701925j
_journal_volume 47
_journal_year 2008
_chemical_formula_moiety 'C32 H44 N2 Ni O7 V'
_chemical_formula_sum 'C32 H44 N2 Ni O7 V'
_chemical_formula_weight 678.32
_chemical_name_systematic
; 
 ? 
;
_space_group_IT_number 14
_symmetry_cell_setting monoclinic
_symmetry_space_group_name_Hall '-P 2ybc'
_symmetry_space_group_name_H-M 'P 1 21/c 1'
_atom_sites_solution_hydrogens geom
_atom_sites_solution_primary direct
_atom_sites_solution_secondary difmap
_audit_creation_method SHELXL-97
_cell_angle_alpha 90
_cell_angle_beta 96.672(3)
_cell_angle_gamma 90
_cell_formula_units_Z 4
_cell_length_a 11.9355(15)
_cell_length_b 18.902(2)
_cell_length_c 14.8328(18)
_cell_measurement_reflns_used 5972
_cell_measurement_temperature 223(2)
_cell_measurement_theta_max 26.5
_cell_measurement_theta_min 2.5
_cell_volume 3323.7(7)
_computing_cell_refinement 'SAINT (Bruker, 2000)'
_computing_data_collection 'SMART (Bruker, 2000)'
_computing_data_reduction SAINT
_computing_molecular_graphics 'ORTEPII (Johnson, 1976)'
_computing_publication_material 'SHELXL-97 (Sheldrick, 1997)'
_computing_structure_refinement 'SHELXL-97 (Sheldrick, 1997)'
_computing_structure_solution 'PATTY in DIRDIF92 (Beurskens et al., 1992)'
_diffrn_ambient_temperature 223(2)
_diffrn_measured_fraction_theta_full 0.996
_diffrn_measured_fraction_theta_max 0.996
_diffrn_measurement_device_type 'Bruker AXS SMART CCD'
_diffrn_measurement_method '\w scans'
_diffrn_radiation_monochromator graphite
_diffrn_radiation_source 'fine-focus sealed tube'
_diffrn_radiation_type MoK\a
_diffrn_radiation_wavelength 0.71069
_diffrn_reflns_av_R_equivalents 0.036
_diffrn_reflns_av_sigmaI/netI 0.047
_diffrn_reflns_limit_h_max 16
_diffrn_reflns_limit_h_min -15
_diffrn_reflns_limit_k_max 25
_diffrn_reflns_limit_k_min -26
_diffrn_reflns_limit_l_max 20
_diffrn_reflns_limit_l_min -18
_diffrn_reflns_number 27479
_diffrn_reflns_theta_full 30.0
_diffrn_reflns_theta_max 30.0
_diffrn_reflns_theta_min 1.7
_diffrn_standards_decay_% 0
_diffrn_standards_number 0
_exptl_absorpt_coefficient_mu 0.894
_exptl_absorpt_correction_T_max 1
_exptl_absorpt_correction_T_min 0.722
_exptl_absorpt_correction_type multi-scan
_exptl_absorpt_process_details 'SADABS (Bruker, 2000)'
_exptl_crystal_colour green
_exptl_crystal_density_diffrn 1.356
_exptl_crystal_density_method 'not measured'
_exptl_crystal_description block
_exptl_crystal_F_000 1428
_exptl_crystal_size_max 0.32
_exptl_crystal_size_mid 0.11
_exptl_crystal_size_min 0.07
_refine_diff_density_max 0.48
_refine_diff_density_min -0.26
_refine_diff_density_rms 0.070
_refine_ls_extinction_method none
_refine_ls_goodness_of_fit_ref 1.02
_refine_ls_hydrogen_treatment constr
_refine_ls_matrix_type full
_refine_ls_number_parameters 396
_refine_ls_number_reflns 9687
_refine_ls_number_restraints 0
_refine_ls_restrained_S_all 1.02
_refine_ls_R_factor_all 0.058
_refine_ls_R_factor_gt 0.040
_refine_ls_shift/su_max 0.001
_refine_ls_shift/su_mean 0.000
_refine_ls_structure_factor_coef Fsqd
_refine_ls_weighting_details 'calc w=1/[\s^2^(Fo^2^)+(0.0571P)^2^] where P=(Fo^2^+2Fc^2^)/3'
_refine_ls_weighting_scheme calc
_refine_ls_wR_factor_gt 0.098
_refine_ls_wR_factor_ref 0.106
_reflns_number_gt 7343
_reflns_number_total 9687
_reflns_threshold_expression I>2\s(I)
_cod_data_source_file ic701925j-file003.cif
_cod_data_source_block 3
_cod_original_cell_volume 3323.8(7)
_cod_original_sg_symbol_Hall '-P 2ybc '
_cod_original_sg_symbol_H-M 'P 21/c'
_cod_database_code 4304424

loop_
_symmetry_equiv_pos_as_xyz
'x, y, z'
'-x, y+1/2, -z+1/2'
'-x, -y, -z'
'x, -y-1/2, z-1/2'

loop_
_atom_site_label
_atom_site_type_symbol
_atom_site_fract_x
_atom_site_fract_y
_atom_site_fract_z
_atom_site_U_iso_or_equiv
_atom_site_adp_type
_atom_site_occupancy
_atom_site_symmetry_multiplicity
_atom_site_calc_flag
_atom_site_refinement_flags
_atom_site_disorder_assembly
_atom_site_disorder_group
Ni Ni 0.172152(18) 0.014857(11) 0.259119(14) 0.02176(7) Uani 1 1 d . . .
V V 0.10203(3) -0.129111(15) 0.30845(2) 0.02568(8) Uani 1 1 d . . .
O1 O 0.02684(9) -0.05058(6) 0.23577(8) 0.0235(2) Uani 1 1 d . . .
O2 O 0.23986(10) -0.08364(6) 0.26925(8) 0.0249(2) Uani 1 1 d . . .
O3 O 0.32122(11) 0.06240(7) 0.29528(8) 0.0298(3) Uani 1 1 d . . .
O4 O 0.14774(11) -0.00193(7) 0.38955(8) 0.0304(3) Uani 1 1 d . . .
O5 O 0.18290(11) -0.15741(7) 0.42756(9) 0.0327(3) Uani 1 1 d . . .
O6 O -0.03988(11) -0.14053(7) 0.36469(9) 0.0338(3) Uani 1 1 d . . .
O7 O 0.10057(12) -0.20013(7) 0.25079(9) 0.0370(3) Uani 1 1 d . . .
N1 N 0.07351(12) 0.10597(7) 0.24182(10) 0.0266(3) Uani 1 1 d . . .
N2 N 0.18053(12) 0.02251(7) 0.11964(9) 0.0235(3) Uani 1 1 d . . .
C1 C -0.08239(14) -0.02995(9) 0.21735(11) 0.0227(3) Uani 1 1 d . . .
C2 C -0.11338(14) 0.04007(9) 0.23461(11) 0.0243(3) Uani 1 1 d . . .
C3 C -0.22623(15) 0.06068(10) 0.21348(12) 0.0288(4) Uani 1 1 d . . .
H3 H -0.2464 0.1078 0.2236 0.035 Uiso 1 1 calc R . .
C4 C -0.30882(15) 0.01377(10) 0.17817(12) 0.0311(4) Uani 1 1 d . . .
C5 C -0.27509(15) -0.05422(10) 0.15977(12) 0.0303(4) Uani 1 1 d . . .
H5 H -0.3300 -0.0867 0.1352 0.036 Uiso 1 1 calc R . .
C6 C -0.16440(15) -0.07642(9) 0.17588(11) 0.0259(3) Uani 1 1 d . . .
C7 C -0.03350(15) 0.09310(9) 0.28201(12) 0.0277(4) Uani 1 1 d . . .
H7A H -0.0734 0.1383 0.2839 0.033 Uiso 1 1 calc R . .
H7B H -0.0141 0.0774 0.3449 0.033 Uiso 1 1 calc R . .
C8 C -0.43126(17) 0.03452(13) 0.15908(15) 0.0434(5) Uani 1 1 d . . .
H8A H -0.4580 0.0245 0.0961 0.065 Uiso 1 1 calc R . .
H8B H -0.4392 0.0847 0.1707 0.065 Uiso 1 1 calc R . .
H8C H -0.4754 0.0077 0.1982 0.065 Uiso 1 1 calc R . .
C9 C -0.13439(17) -0.15021(9) 0.14947(14) 0.0359(4) Uani 1 1 d . . .
H9A H -0.1221 -0.1795 0.2034 0.054 Uiso 1 1 calc R . .
H9B H -0.0662 -0.1489 0.1198 0.054 Uiso 1 1 calc R . .
H9C H -0.1956 -0.1698 0.1082 0.054 Uiso 1 1 calc R . .
C10 C 0.12897(18) 0.16636(10) 0.29150(15) 0.0387(5) Uani 1 1 d . . .
H10A H 0.1991 0.1771 0.2673 0.058 Uiso 1 1 calc R . .
H10B H 0.1446 0.1545 0.3553 0.058 Uiso 1 1 calc R . .
H10C H 0.0797 0.2073 0.2846 0.058 Uiso 1 1 calc R . .
C11 C 0.05365(16) 0.12224(9) 0.14274(13) 0.0314(4) Uani 1 1 d . . .
H11A H 0.1045 0.1603 0.1285 0.038 Uiso 1 1 calc R . .
H11B H -0.0241 0.1387 0.1274 0.038 Uiso 1 1 calc R . .
C12 C 0.07352(14) 0.05758(9) 0.08608(12) 0.0273(4) Uani 1 1 d . . .
H12A H 0.0111 0.0242 0.0882 0.033 Uiso 1 1 calc R . .
H12B H 0.0753 0.0718 0.0227 0.033 Uiso 1 1 calc R . .
C13 C 0.27727(15) 0.06399(10) 0.09425(12) 0.0299(4) Uani 1 1 d . . .
H13A H 0.3471 0.0406 0.1171 0.045 Uiso 1 1 calc R . .
H13B H 0.2758 0.1110 0.1203 0.045 Uiso 1 1 calc R . .
H13C H 0.2723 0.0676 0.0287 0.045 Uiso 1 1 calc R . .
C14 C 0.18367(15) -0.05002(9) 0.07981(11) 0.0269(4) Uani 1 1 d . . .
H14A H 0.1817 -0.0460 0.0138 0.032 Uiso 1 1 calc R . .
H14B H 0.1161 -0.0759 0.0924 0.032 Uiso 1 1 calc R . .
C15 C 0.28645(14) -0.09170(9) 0.11625(12) 0.0255(3) Uani 1 1 d . . .
C16 C 0.30844(15) -0.10738(9) 0.20897(12) 0.0252(3) Uani 1 1 d . . .
C17 C 0.40429(16) -0.14677(10) 0.24074(13) 0.0317(4) Uani 1 1 d . . .
C18 C 0.47319(16) -0.17237(10) 0.17866(14) 0.0350(4) Uani 1 1 d . . .
H18 H 0.5367 -0.1996 0.2000 0.042 Uiso 1 1 calc R . .
C19 C 0.45145(16) -0.15915(9) 0.08611(14) 0.0318(4) Uani 1 1 d . . .
C20 C 0.35879(16) -0.11787(10) 0.05666(13) 0.0300(4) Uani 1 1 d . . .
H20 H 0.3440 -0.1071 -0.0054 0.036 Uiso 1 1 calc R . .
C21 C 0.4312(2) -0.16021(14) 0.34100(15) 0.0542(6) Uani 1 1 d . . .
H21A H 0.4266 -0.1161 0.3739 0.081 Uiso 1 1 calc R . .
H21B H 0.5069 -0.1794 0.3531 0.081 Uiso 1 1 calc R . .
H21C H 0.3775 -0.1938 0.3606 0.081 Uiso 1 1 calc R . .
C22 C 0.52481(18) -0.19009(11) 0.01933(15) 0.0427(5) Uani 1 1 d . . .
H22A H 0.5896 -0.2133 0.0522 0.064 Uiso 1 1 calc R . .
H22B H 0.5503 -0.1525 -0.0179 0.064 Uiso 1 1 calc R . .
H22C H 0.4816 -0.2243 -0.0191 0.064 Uiso 1 1 calc R . .
C23 C 0.36948(16) 0.06542(10) 0.37527(12) 0.0308(4) Uani 1 1 d . . .
C24 C 0.32520(17) 0.04232(11) 0.45372(12) 0.0352(4) Uani 1 1 d . . .
H24 H 0.3711 0.0484 0.5091 0.042 Uiso 1 1 calc R . .
C25 C 0.22007(18) 0.01131(9) 0.45782(12) 0.0307(4) Uani 1 1 d . . .
C26 C 0.48598(19) 0.09854(14) 0.38643(15) 0.0501(6) Uani 1 1 d . . .
H26A H 0.5369 0.0697 0.3556 0.075 Uiso 1 1 calc R . .
H26B H 0.5136 0.1014 0.4505 0.075 Uiso 1 1 calc R . .
H26C H 0.4820 0.1457 0.3604 0.075 Uiso 1 1 calc R . .
C27 C 0.1841(2) -0.00712(11) 0.54905(13) 0.0411(5) Uani 1 1 d . . .
H27A H 0.1242 0.0245 0.5623 0.062 Uiso 1 1 calc R . .
H27B H 0.2479 -0.0022 0.5955 0.062 Uiso 1 1 calc R . .
H27C H 0.1572 -0.0556 0.5481 0.062 Uiso 1 1 calc R . .
C28 C 0.14369(17) -0.19117(9) 0.49156(12) 0.0310(4) Uani 1 1 d . . .
C29 C 0.03022(18) -0.20684(10) 0.49334(13) 0.0343(4) Uani 1 1 d . . .
H29 H 0.0107 -0.2371 0.5393 0.041 Uiso 1 1 calc R . .
C31 C 0.2293(2) -0.21166(11) 0.56925(14) 0.0436(5) Uani 1 1 d . . .
H31A H 0.2876 -0.2403 0.5469 0.065 Uiso 1 1 calc R . .
H31B H 0.1927 -0.2386 0.6133 0.065 Uiso 1 1 calc R . .
H31C H 0.2629 -0.1693 0.5979 0.065 Uiso 1 1 calc R . .
C30 C -0.05597(17) -0.18064(9) 0.43171(13) 0.0314(4) Uani 1 1 d . . .
C32 C -0.17698(18) -0.19629(11) 0.44141(15) 0.0411(5) Uani 1 1 d . . .
H32A H -0.2139 -0.1535 0.4587 0.062 Uiso 1 1 calc R . .
H32B H -0.1810 -0.2321 0.4877 0.062 Uiso 1 1 calc R . .
H32C H -0.2145 -0.2134 0.3840 0.062 Uiso 1 1 calc R . .

loop_
_atom_site_aniso_label
_atom_site_aniso_U_11
_atom_site_aniso_U_22
_atom_site_aniso_U_33
_atom_site_aniso_U_23
_atom_site_aniso_U_13
_atom_site_aniso_U_12
Ni 0.02160(11) 0.02212(11) 0.02127(11) 0.00179(8) 0.00122(8) -0.00101(8)
V 0.02597(16) 0.02436(15) 0.02769(16) 0.00568(12) 0.00719(12) 0.00323(11)
O1 0.0204(6) 0.0213(6) 0.0285(6) 0.0024(5) 0.0015(5) 0.0000(4)
O2 0.0243(6) 0.0267(6) 0.0245(6) 0.0030(5) 0.0055(5) 0.0038(5)
O3 0.0274(7) 0.0354(7) 0.0258(6) 0.0004(5) -0.0002(5) -0.0051(5)
O4 0.0307(7) 0.0363(7) 0.0248(6) 0.0046(5) 0.0052(5) 0.0009(5)
O5 0.0337(7) 0.0320(7) 0.0334(7) 0.0098(5) 0.0085(6) 0.0044(6)
O6 0.0303(7) 0.0368(7) 0.0361(7) 0.0088(6) 0.0111(6) 0.0033(6)
O7 0.0377(8) 0.0279(7) 0.0470(8) 0.0000(6) 0.0112(6) 0.0028(6)
N1 0.0267(8) 0.0211(7) 0.0314(8) -0.0009(6) 0.0011(6) -0.0031(6)
N2 0.0208(7) 0.0259(7) 0.0230(7) 0.0025(5) -0.0004(5) -0.0014(5)
C1 0.0202(8) 0.0263(8) 0.0217(8) 0.0046(6) 0.0032(6) 0.0002(6)
C2 0.0230(8) 0.0275(8) 0.0227(8) 0.0015(6) 0.0047(6) 0.0006(7)
C3 0.0275(9) 0.0322(9) 0.0271(9) 0.0026(7) 0.0049(7) 0.0066(7)
C4 0.0227(9) 0.0443(11) 0.0267(9) 0.0045(8) 0.0050(7) 0.0000(8)
C5 0.0240(9) 0.0378(10) 0.0286(9) 0.0016(8) 0.0005(7) -0.0061(7)
C6 0.0265(9) 0.0273(8) 0.0240(8) 0.0018(7) 0.0035(7) -0.0038(7)
C7 0.0275(9) 0.0247(8) 0.0309(9) -0.0034(7) 0.0036(7) 0.0020(7)
C8 0.0239(10) 0.0616(14) 0.0446(12) 0.0053(10) 0.0035(9) 0.0041(9)
C9 0.0398(11) 0.0258(9) 0.0402(11) -0.0040(8) -0.0032(9) -0.0059(8)
C10 0.0371(11) 0.0235(9) 0.0541(12) -0.0090(8) -0.0011(9) -0.0052(8)
C11 0.0288(9) 0.0274(9) 0.0376(10) 0.0095(8) 0.0022(8) 0.0016(7)
C12 0.0227(8) 0.0332(9) 0.0251(8) 0.0076(7) -0.0015(7) 0.0004(7)
C13 0.0244(9) 0.0383(10) 0.0271(9) 0.0072(7) 0.0030(7) -0.0057(7)
C14 0.0256(9) 0.0323(9) 0.0220(8) -0.0020(7) -0.0012(7) -0.0017(7)
C15 0.0234(8) 0.0258(8) 0.0269(8) -0.0006(7) 0.0015(7) -0.0023(7)
C16 0.0246(8) 0.0241(8) 0.0274(8) 0.0004(7) 0.0049(7) -0.0014(6)
C17 0.0268(9) 0.0342(9) 0.0346(10) 0.0059(8) 0.0058(7) 0.0032(7)
C18 0.0260(9) 0.0328(10) 0.0473(12) 0.0034(8) 0.0091(8) 0.0043(7)
C19 0.0269(9) 0.0264(9) 0.0438(11) -0.0069(8) 0.0114(8) -0.0036(7)
C20 0.0302(9) 0.0323(9) 0.0285(9) -0.0037(7) 0.0073(7) -0.0043(7)
C21 0.0439(13) 0.0799(17) 0.0393(12) 0.0221(12) 0.0071(10) 0.0284(12)
C22 0.0358(11) 0.0416(11) 0.0538(13) -0.0140(10) 0.0183(10) -0.0020(9)
C23 0.0281(9) 0.0316(9) 0.0312(9) -0.0047(7) -0.0022(8) -0.0014(7)
C24 0.0374(11) 0.0439(11) 0.0227(9) -0.0023(8) -0.0032(8) 0.0006(9)
C25 0.0401(11) 0.0299(9) 0.0227(9) 0.0015(7) 0.0058(7) 0.0084(8)
C26 0.0363(12) 0.0724(16) 0.0392(12) -0.0043(11) -0.0061(9) -0.0185(11)
C27 0.0548(14) 0.0446(11) 0.0251(10) 0.0039(8) 0.0093(9) 0.0045(10)
C28 0.0444(11) 0.0210(8) 0.0289(9) 0.0032(7) 0.0096(8) 0.0070(8)
C29 0.0453(11) 0.0269(9) 0.0326(10) 0.0062(7) 0.0124(8) -0.0010(8)
C31 0.0516(13) 0.0412(11) 0.0383(11) 0.0133(9) 0.0071(10) 0.0141(10)
C30 0.0396(11) 0.0223(8) 0.0351(10) -0.0026(7) 0.0165(8) -0.0023(7)
C32 0.0413(12) 0.0376(10) 0.0478(12) 0.0000(9) 0.0195(10) -0.0062(9)

loop_
_atom_type_symbol
_atom_type_description
_atom_type_scat_dispersion_real
_atom_type_scat_dispersion_imag
_atom_type_scat_source
C C 0.0033 0.0016 'International Tables Vol C Tables 4.2.6.8 and 6.1.1.4'
H H 0.0000 0.0000 'International Tables Vol C Tables 4.2.6.8 and 6.1.1.4'
N N 0.0061 0.0033 'International Tables Vol C Tables 4.2.6.8 and 6.1.1.4'
Ni Ni 0.3393 1.1124 'International Tables Vol C Tables 4.2.6.8 and 6.1.1.4'
O O 0.0106 0.0060 'International Tables Vol C Tables 4.2.6.8 and 6.1.1.4'
V V 0.3005 0.5294 'International Tables Vol C Tables 4.2.6.8 and 6.1.1.4'

loop_
_geom_angle_atom_site_label_1
_geom_angle_atom_site_label_2
_geom_angle_atom_site_label_3
_geom_angle
_geom_angle_site_symmetry_1
_geom_angle_site_symmetry_3
_geom_angle_publ_flag
O3 Ni O4 92.09(5) . . ?
O3 Ni O2 93.32(5) . . ?
O4 Ni O2 83.40(5) . . ?
O3 Ni N1 97.65(5) . . ?
O4 Ni N1 96.06(6) . . ?
O2 Ni N1 169.02(5) . . ?
O3 Ni N2 95.20(5) . . ?
O4 Ni N2 172.44(5) . . ?
O2 Ni N2 94.15(5) . . ?
N1 Ni N2 84.96(6) . . ?
O3 Ni O1 169.72(5) . . ?
O4 Ni O1 81.87(5) . . ?
O2 Ni O1 77.78(5) . . ?
N1 Ni O1 91.27(5) . . ?
N2 Ni O1 90.63(5) . . ?
O3 Ni V 127.69(4) . . ?
O4 Ni V 62.73(4) . . ?
O2 Ni V 42.30(3) . . ?
N1 Ni V 128.11(4) . . ?
N2 Ni V 110.83(4) . . ?
O1 Ni V 42.05(3) . . ?
O7 V O6 100.23(6) . . ?
O7 V O5 103.00(6) . . ?
O6 V O5 86.97(5) . . ?
O7 V O1 111.27(6) . . ?
O6 V O1 87.45(5) . . ?
O5 V O1 145.73(5) . . ?
O7 V O2 99.46(6) . . ?
O6 V O2 159.91(5) . . ?
O5 V O2 92.47(5) . . ?
O1 V O2 81.73(5) . . ?
O7 V Ni 128.90(5) . . ?
O6 V Ni 118.87(4) . . ?
O5 V Ni 110.18(4) . . ?
O1 V Ni 45.78(3) . . ?
O2 V Ni 43.01(3) . . ?
C1 O1 V 133.35(10) . . ?
C1 O1 Ni 127.72(10) . . ?
V O1 Ni 92.17(5) . . ?
C16 O2 V 128.95(10) . . ?
C16 O2 Ni 121.36(10) . . ?
V O2 Ni 94.69(5) . . ?
C23 O3 Ni 124.46(12) . . ?
C25 O4 Ni 124.80(12) . . ?
C28 O5 V 127.86(13) . . ?
C30 O6 V 127.02(12) . . ?
C10 N1 C7 106.40(14) . . ?
C10 N1 C11 110.08(14) . . ?
C7 N1 C11 112.44(14) . . ?
C10 N1 Ni 111.34(12) . . ?
C7 N1 Ni 108.28(10) . . ?
C11 N1 Ni 108.30(11) . . ?
C12 N2 C13 110.30(13) . . ?
C12 N2 C14 109.86(13) . . ?
C13 N2 C14 109.21(14) . . ?
C12 N2 Ni 103.09(10) . . ?
C13 N2 Ni 114.67(10) . . ?
C14 N2 Ni 109.53(10) . . ?
O1 C1 C6 120.87(15) . . ?
O1 C1 C2 120.04(15) . . ?
C6 C1 C2 118.98(16) . . ?
C3 C2 C1 119.15(16) . . ?
C3 C2 C7 117.43(16) . . ?
C1 C2 C7 123.22(15) . . ?
C4 C3 C2 122.04(17) . . ?
C4 C3 H3 119.0 . . ?
C2 C3 H3 119.0 . . ?
C3 C4 C5 117.35(17) . . ?
C3 C4 C8 122.47(18) . . ?
C5 C4 C8 120.17(18) . . ?
C6 C5 C4 122.88(17) . . ?
C6 C5 H5 118.6 . . ?
C4 C5 H5 118.6 . . ?
C5 C6 C1 119.37(16) . . ?
C5 C6 C9 119.29(16) . . ?
C1 C6 C9 121.33(16) . . ?
N1 C7 C2 116.67(14) . . ?
N1 C7 H7A 108.1 . . ?
C2 C7 H7A 108.1 . . ?
N1 C7 H7B 108.1 . . ?
C2 C7 H7B 108.1 . . ?
H7A C7 H7B 107.3 . . ?
C4 C8 H8A 109.5 . . ?
C4 C8 H8B 109.5 . . ?
H8A C8 H8B 109.5 . . ?
C4 C8 H8C 109.5 . . ?
H8A C8 H8C 109.5 . . ?
H8B C8 H8C 109.5 . . ?
C6 C9 H9A 109.5 . . ?
C6 C9 H9B 109.5 . . ?
H9A C9 H9B 109.5 . . ?
C6 C9 H9C 109.5 . . ?
H9A C9 H9C 109.5 . . ?
H9B C9 H9C 109.5 . . ?
N1 C10 H10A 109.5 . . ?
N1 C10 H10B 109.5 . . ?
H10A C10 H10B 109.5 . . ?
N1 C10 H10C 109.5 . . ?
H10A C10 H10C 109.5 . . ?
H10B C10 H10C 109.5 . . ?
N1 C11 C12 111.23(14) . . ?
N1 C11 H11A 109.4 . . ?
C12 C11 H11A 109.4 . . ?
N1 C11 H11B 109.4 . . ?
C12 C11 H11B 109.4 . . ?
H11A C11 H11B 108.0 . . ?
N2 C12 C11 111.12(14) . . ?
N2 C12 H12A 109.4 . . ?
C11 C12 H12A 109.4 . . ?
N2 C12 H12B 109.4 . . ?
C11 C12 H12B 109.4 . . ?
H12A C12 H12B 108.0 . . ?
N2 C13 H13A 109.5 . . ?
N2 C13 H13B 109.5 . . ?
H13A C13 H13B 109.5 . . ?
N2 C13 H13C 109.5 . . ?
H13A C13 H13C 109.5 . . ?
H13B C13 H13C 109.5 . . ?
N2 C14 C15 113.27(14) . . ?
N2 C14 H14A 108.9 . . ?
C15 C14 H14A 108.9 . . ?
N2 C14 H14B 108.9 . . ?
C15 C14 H14B 108.9 . . ?
H14A C14 H14B 107.7 . . ?
C20 C15 C16 119.16(17) . . ?
C20 C15 C14 119.77(16) . . ?
C16 C15 C14 121.01(15) . . ?
O2 C16 C17 119.08(16) . . ?
O2 C16 C15 121.22(15) . . ?
C17 C16 C15 119.69(16) . . ?
C18 C17 C16 119.01(17) . . ?
C18 C17 C21 121.36(18) . . ?
C16 C17 C21 119.63(17) . . ?
C19 C18 C17 122.31(18) . . ?
C19 C18 H18 118.8 . . ?
C17 C18 H18 118.8 . . ?
C20 C19 C18 117.67(17) . . ?
C20 C19 C22 120.91(18) . . ?
C18 C19 C22 121.40(18) . . ?
C19 C20 C15 122.07(18) . . ?
C19 C20 H20 119.0 . . ?
C15 C20 H20 119.0 . . ?
C17 C21 H21A 109.5 . . ?
C17 C21 H21B 109.5 . . ?
H21A C21 H21B 109.5 . . ?
C17 C21 H21C 109.5 . . ?
H21A C21 H21C 109.5 . . ?
H21B C21 H21C 109.5 . . ?
C19 C22 H22A 109.5 . . ?
C19 C22 H22B 109.5 . . ?
H22A C22 H22B 109.5 . . ?
C19 C22 H22C 109.5 . . ?
H22A C22 H22C 109.5 . . ?
H22B C22 H22C 109.5 . . ?
O3 C23 C24 126.36(18) . . ?
O3 C23 C26 115.79(17) . . ?
C24 C23 C26 117.85(17) . . ?
C25 C24 C23 126.55(17) . . ?
C25 C24 H24 116.7 . . ?
C23 C24 H24 116.7 . . ?
O4 C25 C24 125.28(16) . . ?
O4 C25 C27 115.47(19) . . ?
C24 C25 C27 119.23(18) . . ?
C23 C26 H26A 109.5 . . ?
C23 C26 H26B 109.5 . . ?
H26A C26 H26B 109.5 . . ?
C23 C26 H26C 109.5 . . ?
H26A C26 H26C 109.5 . . ?
H26B C26 H26C 109.5 . . ?
C25 C27 H27A 109.5 . . ?
C25 C27 H27B 109.5 . . ?
H27A C27 H27B 109.5 . . ?
C25 C27 H27C 109.5 . . ?
H27A C27 H27C 109.5 . . ?
H27B C27 H27C 109.5 . . ?
O5 C28 C29 124.25(18) . . ?
O5 C28 C31 115.13(18) . . ?
C29 C28 C31 120.59(17) . . ?
C30 C29 C28 124.18(17) . . ?
C30 C29 H29 117.9 . . ?
C28 C29 H29 117.9 . . ?
C28 C31 H31A 109.5 . . ?
C28 C31 H31B 109.5 . . ?
H31A C31 H31B 109.5 . . ?
C28 C31 H31C 109.5 . . ?
H31A C31 H31C 109.5 . . ?
H31B C31 H31C 109.5 . . ?
O6 C30 C29 123.78(18) . . ?
O6 C30 C32 115.10(18) . . ?
C29 C30 C32 121.09(17) . . ?
C30 C32 H32A 109.5 . . ?
C30 C32 H32B 109.5 . . ?
H32A C32 H32B 109.5 . . ?
C30 C32 H32C 109.5 . . ?
H32A C32 H32C 109.5 . . ?
H32B C32 H32C 109.5 . . ?

loop_
_geom_bond_atom_site_label_1
_geom_bond_atom_site_label_2
_geom_bond_distance
_geom_bond_site_symmetry_2
_geom_bond_publ_flag
Ni O3 2.0098(13) . ?
Ni O4 2.0148(12) . ?
Ni O2 2.0283(12) . ?
Ni N1 2.0851(15) . ?
Ni N2 2.0879(14) . ?
Ni O1 2.1257(12) . ?
Ni V 2.9637(5) . ?
V O7 1.5907(13) . ?
V O6 1.9849(13) . ?
V O5 1.9857(13) . ?
V O1 1.9864(12) . ?
V O2 2.0013(12) . ?
O1 C1 1.358(2) . ?
O2 C16 1.357(2) . ?
O3 C23 1.259(2) . ?
O4 C25 1.277(2) . ?
O5 C28 1.277(2) . ?
O6 C30 1.282(2) . ?
N1 C10 1.473(2) . ?
N1 C7 1.491(2) . ?
N1 C11 1.493(2) . ?
N2 C12 1.473(2) . ?
N2 C13 1.480(2) . ?
N2 C14 1.495(2) . ?
C1 C6 1.403(2) . ?
C1 C2 1.406(2) . ?
C2 C3 1.402(2) . ?
C2 C7 1.501(2) . ?
C3 C4 1.383(3) . ?
C3 H3 0.9400 . ?
C4 C5 1.383(3) . ?
C4 C8 1.508(3) . ?
C5 C6 1.380(2) . ?
C5 H5 0.9400 . ?
C6 C9 1.503(2) . ?
C7 H7A 0.9800 . ?
C7 H7B 0.9800 . ?
C8 H8A 0.9700 . ?
C8 H8B 0.9700 . ?
C8 H8C 0.9700 . ?
C9 H9A 0.9700 . ?
C9 H9B 0.9700 . ?
C9 H9C 0.9700 . ?
C10 H10A 0.9700 . ?
C10 H10B 0.9700 . ?
C10 H10C 0.9700 . ?
C11 C12 1.518(3) . ?
C11 H11A 0.9800 . ?
C11 H11B 0.9800 . ?
C12 H12A 0.9800 . ?
C12 H12B 0.9800 . ?
C13 H13A 0.9700 . ?
C13 H13B 0.9700 . ?
C13 H13C 0.9700 . ?
C14 C15 1.505(2) . ?
C14 H14A 0.9800 . ?
C14 H14B 0.9800 . ?
C15 C20 1.396(2) . ?
C15 C16 1.401(2) . ?
C16 C17 1.400(3) . ?
C17 C18 1.391(3) . ?
C17 C21 1.506(3) . ?
C18 C19 1.390(3) . ?
C18 H18 0.9400 . ?
C19 C20 1.382(3) . ?
C19 C22 1.514(3) . ?
C20 H20 0.9400 . ?
C21 H21A 0.9700 . ?
C21 H21B 0.9700 . ?
C21 H21C 0.9700 . ?
C22 H22A 0.9700 . ?
C22 H22B 0.9700 . ?
C22 H22C 0.9700 . ?
C23 C24 1.403(3) . ?
C23 C26 1.516(3) . ?
C24 C25 1.393(3) . ?
C24 H24 0.9400 . ?
C25 C27 1.507(3) . ?
C26 H26A 0.9700 . ?
C26 H26B 0.9700 . ?
C26 H26C 0.9700 . ?
C27 H27A 0.9700 . ?
C27 H27B 0.9700 . ?
C27 H27C 0.9700 . ?
C28 C29 1.390(3) . ?
C28 C31 1.499(3) . ?
C29 C30 1.386(3) . ?
C29 H29 0.9400 . ?
C31 H31A 0.9700 . ?
C31 H31B 0.9700 . ?
C31 H31C 0.9700 . ?
C30 C32 1.497(3) . ?
C32 H32A 0.9700 . ?
C32 H32B 0.9700 . ?
C32 H32C 0.9700 . ?
